data_7239568
loop_
_publ_author_name
'Connell, Arthur'
'Holliman, Peter J.'
'Davies, Matthew L.'
'Gwenin, Christopher D.'
'Weiss, Sophie'
'Pitak, Mateusz B.'
'Horton, Peter N.'
'Coles, Simon J.'
'Cooke, Graeme'

_publ_section_title
;
 A study of dye anchoring points in half-squarylium dyes for
 dye-sensitized solar cells
;
_journal_issue 11
_journal_name_full 'J. Mater. Chem. A'
_journal_page_first 4055
_journal_paper_doi 10.1039/C3TA15278B
_journal_volume 2
_journal_year 2014
_chemical_formula_moiety 'C14 H18 N O2, I'
_chemical_formula_sum 'C14 H18 I N O2'
_chemical_formula_weight 359.19
_space_group_crystal_system orthorhombic
_space_group_IT_number 61
_space_group_name_Hall '-P 2ac 2ab'
_space_group_name_H-M_alt 'P b c a'
_atom_sites_solution_hydrogens geom
_atom_sites_solution_primary direct
_atom_sites_solution_secondary difmap
_audit_creation_method SHELXL-97
_cell_angle_alpha 90.00
_cell_angle_beta 90.00
_cell_angle_gamma 90.00
_cell_formula_units_Z 8
_cell_length_a 7.4137(5)
_cell_length_b 13.6430(12)
_cell_length_c 29.756(3)
_cell_measurement_reflns_used 6349
_cell_measurement_temperature 100(2)
_cell_measurement_theta_max 25.1
_cell_measurement_theta_min 3.0
_cell_volume 3009.7(5)
_computing_cell_refinement 'CrystalClear-SM Expert 2.0 r11 (Rigaku, 2011)'
_computing_data_collection 'CrystalClear-SM Expert 2.0 r11 (Rigaku, 2011)'
_computing_data_reduction 'CrystalClear-SM Expert 2.0 r11 (Rigaku, 2011)'
_computing_structure_refinement 'SHELXL-97 (Sheldrick, 2008)'
_computing_structure_solution 'SHELXL-97 (Sheldrick, 2008)'
_diffrn_ambient_temperature 100
_diffrn_detector CCD
_diffrn_detector_area_resol_mean 28.5714
_diffrn_measured_fraction_theta_full 0.997
_diffrn_measured_fraction_theta_max 0.997
_diffrn_measurement_device
;
AFC12 (Right): Kappa 3 circle
;
_diffrn_measurement_device_type
;
Rigaku Saturn724+ (2x2 bin mode)
;
_diffrn_measurement_method 'profile data from \w-scans'
_diffrn_measurement_specimen_support Mitegen
_diffrn_radiation_monochromator Confocal
_diffrn_radiation_type 'Mo K\a'
_diffrn_radiation_wavelength 0.71075
_diffrn_reflns_av_R_equivalents 0.1625
_diffrn_reflns_av_sigmaI/netI 0.1572
_diffrn_reflns_limit_h_max 8
_diffrn_reflns_limit_h_min -8
_diffrn_reflns_limit_k_max 13
_diffrn_reflns_limit_k_min -16
_diffrn_reflns_limit_l_max 22
_diffrn_reflns_limit_l_min -35
_diffrn_reflns_number 12057
_diffrn_reflns_theta_full 25.02
_diffrn_reflns_theta_max 25.02
_diffrn_reflns_theta_min 2.99
_diffrn_source 'Rotating Anode'
_diffrn_source_current 55.0
_diffrn_source_power 2.5
_diffrn_source_voltage 45.0
_exptl_absorpt_coefficient_mu 2.123
_exptl_absorpt_correction_T_max 0.9895
_exptl_absorpt_correction_T_min 0.9791
_exptl_absorpt_correction_type multi-scan
_exptl_absorpt_process_details 'CrystalClear-SM Expert 2.0 r11 (Rigaku, 2011)'
_exptl_crystal_colour Colourless
_exptl_crystal_density_diffrn 1.585
_exptl_crystal_density_method 'not measured'
_exptl_crystal_description Chip
_exptl_crystal_F_000 1424
_exptl_crystal_size_max 0.01
_exptl_crystal_size_mid 0.01
_exptl_crystal_size_min 0.01
_refine_diff_density_max 0.974
_refine_diff_density_min -0.595
_refine_diff_density_rms 0.149
_refine_ls_extinction_method none
_refine_ls_goodness_of_fit_ref 0.858
_refine_ls_hydrogen_treatment constr
_refine_ls_matrix_type full
_refine_ls_number_parameters 167
_refine_ls_number_reflns 2644
_refine_ls_number_restraints 6
_refine_ls_restrained_S_all 0.857
_refine_ls_R_factor_all 0.1289
_refine_ls_R_factor_gt 0.0486
_refine_ls_shift/su_max 0.000
_refine_ls_shift/su_mean 0.000
_refine_ls_structure_factor_coef Fsqd
_refine_ls_weighting_details 'calc w=1/[\s^2^(Fo^2^)+(0.0046P)^2^+0.0000P] where P=(Fo^2^+2Fc^2^)/3'
_refine_ls_weighting_scheme calc
_refine_ls_wR_factor_gt 0.0690
_refine_ls_wR_factor_ref 0.0845
_reflns_number_gt 1333
_reflns_number_total 2644
_reflns_threshold_expression >2\s(I)
_cod_data_source_file c3ta15278b.txt
_cod_data_source_block 2b
_cod_depositor_comments
;
The following automatic conversions were performed:

data item '_exptl_absorpt_correction_type' value 'Multi-scan' was
changed to 'multi-scan' in accordance with the
/home/saulius/struct/COD-crude-data/automatic-downloads/DataCite-retrospective/RSC/depositions/lib/dictionaries/cif_core.dic
dictionary named 'cif_core.dic' version 2.4.2 last updated on
2011-04-26.

Automatic conversion script
Id: cif_fix_values 6909 2019-04-08 15:41:33Z antanas 
;
_cod_database_code 7239568

loop_
_symmetry_equiv_pos_as_xyz
'x, y, z'
'-x+1/2, -y, z+1/2'
'x+1/2, -y+1/2, -z'
'-x, y+1/2, -z+1/2'
'-x, -y, -z'
'x-1/2, y, -z-1/2'
'-x-1/2, y-1/2, z'
'x, -y-1/2, z-1/2'

loop_
_atom_site_label
_atom_site_type_symbol
_atom_site_fract_x
_atom_site_fract_y
_atom_site_fract_z
_atom_site_U_iso_or_equiv
_atom_site_adp_type
_atom_site_occupancy
_atom_site_symmetry_multiplicity
_atom_site_calc_flag
_atom_site_refinement_flags
C1 C 0.0938(11) 0.1194(6) 0.5900(2) 0.022(2) Uani 1 1 d .
C1A C 0.0594(10) 0.1210(7) 0.6751(3) 0.033(3) Uani 1 1 d .
H1A1 H 0.0961 0.0767 0.6998 0.040 Uiso 1 1 calc R
H1A2 H -0.0723 0.1139 0.6707 0.040 Uiso 1 1 calc R
C2 C -0.0533(10) 0.1744(6) 0.5784(3) 0.025(2) Uani 1 1 d .
H2 H -0.1320 0.2014 0.6004 0.030 Uiso 1 1 calc R
C2A C 0.1014(11) 0.2252(6) 0.6880(2) 0.024(2) Uani 1 1 d .
H2A1 H 0.2311 0.2384 0.6829 0.029 Uiso 1 1 calc R
H2A2 H 0.0310 0.2705 0.6688 0.029 Uiso 1 1 calc R
C3 C -0.0811(10) 0.1886(6) 0.5328(3) 0.027(2) Uani 1 1 d .
H3 H -0.1782 0.2288 0.5232 0.032 Uiso 1 1 calc R
C3A C 0.0564(11) 0.2434(8) 0.7366(3) 0.030(2) Uani 1 1 d .
C4 C 0.0309(10) 0.1449(7) 0.5008(2) 0.025(2) Uani 1 1 d .
H4 H 0.0053 0.1534 0.4698 0.030 Uiso 1 1 calc R
C5 C 0.1791(10) 0.0893(6) 0.5137(3) 0.022(2) Uani 1 1 d .
H5 H 0.2576 0.0614 0.4919 0.027 Uiso 1 1 calc R
C6 C 0.2093(9) 0.0755(6) 0.5596(3) 0.017(2) Uani 1 1 d .
C7 C 0.3569(9) 0.0242(6) 0.5839(2) 0.0161(19) Uani 1 1 d U
C8 C 0.2996(10) 0.0408(6) 0.6320(3) 0.026(2) Uani 1 1 d .
C9 C 0.3754(9) -0.0841(6) 0.5728(2) 0.023(2) Uani 1 1 d .
H9A H 0.2639 -0.1183 0.5809 0.035 Uiso 1 1 calc R
H9B H 0.4764 -0.1119 0.5898 0.035 Uiso 1 1 calc R
H9C H 0.3980 -0.0918 0.5405 0.035 Uiso 1 1 calc R
C10 C 0.5377(9) 0.0781(7) 0.5768(3) 0.029(2) Uani 1 1 d .
H10A H 0.5748 0.0720 0.5453 0.044 Uiso 1 1 calc R
H10B H 0.6301 0.0490 0.5962 0.044 Uiso 1 1 calc R
H10C H 0.5231 0.1476 0.5844 0.044 Uiso 1 1 calc R
C11 C 0.3945(11) 0.0020(6) 0.6718(3) 0.032(2) Uani 1 1 d .
H11A H 0.4377 0.0566 0.6903 0.047 Uiso 1 1 calc R
H11B H 0.4973 -0.0379 0.6621 0.047 Uiso 1 1 calc R
H11C H 0.3115 -0.0386 0.6894 0.047 Uiso 1 1 calc R
N1 N 0.1538(7) 0.0920(4) 0.6333(2) 0.0237(16) Uani 1 1 d .
O1A O 0.1124(9) 0.3303(4) 0.75032(17) 0.0393(16) Uani 1 1 d .
H1A H 0.1054 0.3334 0.7785 0.059 Uiso 1 1 calc R
O2A O -0.0223(8) 0.1844(5) 0.7596(2) 0.0405(18) Uani 1 1 d .
I1 I -0.10483(6) -0.13859(4) 0.635617(16) 0.02767(16) Uani 1 1 d .

loop_
_atom_site_aniso_label
_atom_site_aniso_U_11
_atom_site_aniso_U_22
_atom_site_aniso_U_33
_atom_site_aniso_U_23
_atom_site_aniso_U_13
_atom_site_aniso_U_12
C1 0.030(4) 0.010(6) 0.024(4) -0.004(4) 0.008(4) -0.001(5)
C1A 0.043(6) 0.029(8) 0.028(4) -0.008(4) 0.011(4) -0.003(4)
C2 0.027(5) 0.010(6) 0.038(5) -0.003(4) -0.003(4) 0.003(4)
C2A 0.036(4) 0.012(6) 0.025(4) 0.001(4) 0.002(5) 0.001(5)
C3 0.014(4) 0.023(6) 0.044(5) 0.004(4) -0.014(4) -0.006(4)
C3A 0.031(5) 0.031(7) 0.026(5) -0.007(5) -0.001(4) -0.007(5)
C4 0.036(4) 0.018(6) 0.022(4) 0.002(5) -0.005(4) -0.014(5)
C5 0.022(4) 0.016(6) 0.028(5) 0.004(4) 0.002(4) 0.000(4)
C6 0.014(4) 0.004(5) 0.033(5) 0.000(4) 0.002(4) 0.001(3)
C7 0.018(4) 0.007(5) 0.023(4) -0.009(3) -0.005(3) -0.001(3)
C8 0.030(4) 0.015(6) 0.033(5) -0.001(5) 0.008(5) -0.002(4)
C9 0.021(4) 0.021(6) 0.029(4) -0.004(4) -0.004(4) -0.001(4)
C10 0.029(4) 0.024(7) 0.036(5) 0.002(5) -0.007(4) 0.003(4)
C11 0.037(5) 0.028(6) 0.029(5) -0.008(4) -0.014(5) 0.008(5)
N1 0.029(4) 0.016(4) 0.025(3) -0.006(4) 0.005(4) -0.001(3)
O1A 0.062(4) 0.031(5) 0.025(3) -0.008(3) 0.003(3) -0.007(4)
O2A 0.069(4) 0.021(5) 0.032(3) 0.000(3) 0.022(3) -0.006(3)
I1 0.0328(2) 0.0256(3) 0.0246(2) 0.0000(3) -0.0002(3) -0.0053(3)

loop_
_atom_type_symbol
_atom_type_description
_atom_type_scat_dispersion_real
_atom_type_scat_dispersion_imag
_atom_type_scat_source
C C 0.0033 0.0016 'International Tables Vol C Tables 4.2.6.8 and 6.1.1.4'
H H 0.0000 0.0000 'International Tables Vol C Tables 4.2.6.8 and 6.1.1.4'
N N 0.0061 0.0033 'International Tables Vol C Tables 4.2.6.8 and 6.1.1.4'
O O 0.0106 0.0060 'International Tables Vol C Tables 4.2.6.8 and 6.1.1.4'
I I -0.4742 1.8119 'International Tables Vol C Tables 4.2.6.8 and 6.1.1.4'

loop_
_geom_angle_atom_site_label_1
_geom_angle_atom_site_label_2
_geom_angle_atom_site_label_3
_geom_angle
C2 C1 C6 124.5(7)
C2 C1 N1 128.8(7)
C6 C1 N1 106.7(7)
N1 C1A C2A 111.7(6)
N1 C1A H1A1 109.3
C2A C1A H1A1 109.3
N1 C1A H1A2 109.3
C2A C1A H1A2 109.3
H1A1 C1A H1A2 107.9
C1 C2 C3 116.2(8)
C1 C2 H2 121.9
C3 C2 H2 121.9
C3A C2A C1A 110.9(7)
C3A C2A H2A1 109.5
C1A C2A H2A1 109.5
C3A C2A H2A2 109.5
C1A C2A H2A2 109.5
H2A1 C2A H2A2 108.1
C2 C3 C4 121.4(7)
C2 C3 H3 119.3
C4 C3 H3 119.3
O2A C3A O1A 125.1(8)
O2A C3A C2A 122.9(9)
O1A C3A C2A 112.0(7)
C5 C4 C3 121.0(7)
C5 C4 H4 119.5
C3 C4 H4 119.5
C4 C5 C6 118.0(7)
C4 C5 H5 121.0
C6 C5 H5 121.0
C1 C6 C5 118.9(7)
C1 C6 C7 110.0(7)
C5 C6 C7 131.0(7)
C6 C7 C8 100.6(6)
C6 C7 C9 114.7(6)
C8 C7 C9 112.2(6)
C6 C7 C10 110.4(6)
C8 C7 C10 107.6(6)
C9 C7 C10 110.8(6)
N1 C8 C11 124.9(8)
N1 C8 C7 110.2(7)
C11 C8 C7 124.9(7)
C7 C9 H9A 109.5
C7 C9 H9B 109.5
H9A C9 H9B 109.5
C7 C9 H9C 109.5
H9A C9 H9C 109.5
H9B C9 H9C 109.5
C7 C10 H10A 109.5
C7 C10 H10B 109.5
H10A C10 H10B 109.5
C7 C10 H10C 109.5
H10A C10 H10C 109.5
H10B C10 H10C 109.5
C8 C11 H11A 109.5
C8 C11 H11B 109.5
H11A C11 H11B 109.5
C8 C11 H11C 109.5
H11A C11 H11C 109.5
H11B C11 H11C 109.5
C8 N1 C1 112.5(7)
C8 N1 C1A 124.5(7)
C1 N1 C1A 123.0(6)
C3A O1A H1A 109.5

loop_
_geom_bond_atom_site_label_1
_geom_bond_atom_site_label_2
_geom_bond_distance
C1 C2 1.368(10)
C1 C6 1.383(10)
C1 N1 1.412(9)
C1A N1 1.480(9)
C1A C2A 1.505(10)
C1A H1A1 0.9900
C1A H1A2 0.9900
C2 C3 1.385(10)
C2 H2 0.9500
C2A C3A 1.505(10)
C2A H2A1 0.9900
C2A H2A2 0.9900
C3 C4 1.398(10)
C3 H3 0.9500
C3A O2A 1.207(10)
C3A O1A 1.322(10)
C4 C5 1.389(10)
C4 H4 0.9500
C5 C6 1.397(10)
C5 H5 0.9500
C6 C7 1.487(10)
C7 C8 1.511(11)
C7 C9 1.520(10)
C7 C10 1.544(10)
C8 N1 1.287(8)
C8 C11 1.475(11)
C9 H9A 0.9800
C9 H9B 0.9800
C9 H9C 0.9800
C10 H10A 0.9800
C10 H10B 0.9800
C10 H10C 0.9800
C11 H11A 0.9800
C11 H11B 0.9800
C11 H11C 0.9800
O1A H1A 0.8400

loop_
_geom_torsion_atom_site_label_1
_geom_torsion_atom_site_label_2
_geom_torsion_atom_site_label_3
_geom_torsion_atom_site_label_4
_geom_torsion
C6 C1 C2 C3 -2.3(12)
N1 C1 C2 C3 -179.0(7)
N1 C1A C2A C3A -161.7(7)
C1 C2 C3 C4 2.9(12)
C1A C2A C3A O2A -8.1(12)
C1A C2A C3A O1A 172.2(7)
C2 C3 C4 C5 -2.9(12)
C3 C4 C5 C6 2.1(12)
C2 C1 C6 C5 1.7(13)
N1 C1 C6 C5 179.0(7)
C2 C1 C6 C7 178.3(8)
N1 C1 C6 C7 -4.4(9)
C4 C5 C6 C1 -1.5(12)
C4 C5 C6 C7 -177.3(8)
C1 C6 C7 C8 3.3(8)
C5 C6 C7 C8 179.4(8)
C1 C6 C7 C9 124.0(7)
C5 C6 C7 C9 -60.0(11)
C1 C6 C7 C10 -110.0(7)
C5 C6 C7 C10 66.0(11)
C6 C7 C8 N1 -1.0(8)
C9 C7 C8 N1 -123.4(7)
C10 C7 C8 N1 114.5(7)
C6 C7 C8 C11 177.5(7)
C9 C7 C8 C11 55.1(9)
C10 C7 C8 C11 -66.9(10)
C11 C8 N1 C1 179.8(7)
C7 C8 N1 C1 -1.6(9)
C11 C8 N1 C1A 0.9(12)
C7 C8 N1 C1A 179.4(6)
C2 C1 N1 C8 -179.0(8)
C6 C1 N1 C8 3.8(9)
C2 C1 N1 C1A -0.1(12)
C6 C1 N1 C1A -177.2(7)
C2A C1A N1 C8 100.2(9)
C2A C1A N1 C1 -78.6(9)
